data_7108439
loop_
_publ_author_name
'Gao-Chao Lv'
'Peng Wang'
'Qing Liu'
Jian
Fan
'Kai Chen'
'Wei-Yin Sun'

_publ_section_title
;
 Unprecedented crystal dynamics: reversible cascades of
 single-crystal-to-single-crystal transformations
;
_journal_name_full Chem.Commun.
_journal_page_first 10249
_journal_paper_doi 10.1039/c2cc35456j
_journal_volume 48
_journal_year 2012
_chemical_formula_sum 'C34 H59 Cu N13 O10 S3'
_chemical_formula_weight 969.66
_chemical_name_systematic
;
?
;
_space_group_IT_number 63
_symmetry_cell_setting orthorhombic
_symmetry_space_group_name_Hall '-C 2c 2'
_symmetry_space_group_name_H-M 'C m c m'
_atom_sites_solution_hydrogens geom
_atom_sites_solution_primary direct
_atom_sites_solution_secondary difmap
_audit_creation_method SHELXL-97
_cell_angle_alpha 90.00
_cell_angle_beta 90.00
_cell_angle_gamma 90.00
_cell_formula_units_Z 8
_cell_length_a 31.337(13)
_cell_length_b 38.203(16)
_cell_length_c 7.079(3)
_cell_measurement_temperature 293(2)
_cell_volume 8475(6)
_computing_cell_refinement 'Bruker SMART'
_computing_data_collection 'Bruker SMART'
_computing_data_reduction 'Bruker SAINT'
_computing_molecular_graphics 'Bruker SHELXTL'
_computing_publication_material 'Bruker SHELXTL'
_computing_structure_refinement 'SHELXL-97 (Sheldrick, 1997)'
_computing_structure_solution 'SHELXS-97 (Sheldrick, 1990)'
_diffrn_ambient_temperature 293(2)
_diffrn_measured_fraction_theta_full 1.000
_diffrn_measured_fraction_theta_max 1.000
_diffrn_measurement_device_type 'CCD area detector'
_diffrn_measurement_method 'phi and omega scans'
_diffrn_radiation_monochromator graphite
_diffrn_radiation_source 'fine-focus sealed tube'
_diffrn_radiation_type MoK\a
_diffrn_radiation_wavelength 0.71073
_diffrn_reflns_av_R_equivalents 0.2998
_diffrn_reflns_av_sigmaI/netI 0.1674
_diffrn_reflns_limit_h_max 32
_diffrn_reflns_limit_h_min -37
_diffrn_reflns_limit_k_max 45
_diffrn_reflns_limit_k_min -45
_diffrn_reflns_limit_l_max 8
_diffrn_reflns_limit_l_min -4
_diffrn_reflns_number 18284
_diffrn_reflns_theta_full 25.05
_diffrn_reflns_theta_max 25.05
_diffrn_reflns_theta_min 0.84
_exptl_absorpt_coefficient_mu 0.735
_exptl_absorpt_correction_T_max 0.8670
_exptl_absorpt_correction_T_min 0.8097
_exptl_absorpt_correction_type multi-scan
_exptl_absorpt_process_details 'SADABS; Brucker, 2000'
_exptl_crystal_colour green
_exptl_crystal_density_diffrn 1.520
_exptl_crystal_density_method 'not measured'
_exptl_crystal_description block
_exptl_crystal_F_000 4088
_exptl_crystal_size_max 0.30
_exptl_crystal_size_mid 0.30
_exptl_crystal_size_min 0.20
_platon_squeeze_details
;
This unit cell contains around 56 methanol and 16 DMSO molecules
which have been treated as a diffuse contribution to the
overall scattering without specific
atom positions by squeeze/platon.
;
_refine_diff_density_max 3.748
_refine_diff_density_min -1.708
_refine_diff_density_rms 0.161
_refine_ls_extinction_method none
_refine_ls_goodness_of_fit_ref 1.029
_refine_ls_hydrogen_treatment constr
_refine_ls_matrix_type full
_refine_ls_number_parameters 215
_refine_ls_number_reflns 4182
_refine_ls_number_restraints 76
_refine_ls_restrained_S_all 1.027
_refine_ls_R_factor_all 0.1592
_refine_ls_R_factor_gt 0.1248
_refine_ls_shift/su_max 0.000
_refine_ls_shift/su_mean 0.000
_refine_ls_structure_factor_coef Fsqd
_refine_ls_weighting_details 'calc w=1/[\s^2^(Fo^2^)+(0.1418P)^2^+0.0000P] where P=(Fo^2^+2Fc^2^)/3'
_refine_ls_weighting_scheme calc
_refine_ls_wR_factor_gt 0.2856
_refine_ls_wR_factor_ref 0.3027
_reflns_number_gt 2103
_reflns_number_total 4182
_reflns_threshold_expression >2sigma(I)
_cod_data_source_file c2cc35456j.txt
_cod_data_source_block 2
_cod_original_sg_symbol_H-M 'Cmcm '
_cod_database_code 7108439

loop_
_symmetry_equiv_pos_as_xyz
'x, y, z'
'-x, -y, z+1/2'
'x, -y, -z'
'-x, y, -z+1/2'
'x+1/2, y+1/2, z'
'-x+1/2, -y+1/2, z+1/2'
'x+1/2, -y+1/2, -z'
'-x+1/2, y+1/2, -z+1/2'
'-x, -y, -z'
'x, y, -z-1/2'
'-x, y, z'
'x, -y, z-1/2'
'-x+1/2, -y+1/2, -z'
'x+1/2, y+1/2, -z-1/2'
'-x+1/2, y+1/2, z'
'x+1/2, -y+1/2, z-1/2'

loop_
_atom_site_label
_atom_site_type_symbol
_atom_site_fract_x
_atom_site_fract_y
_atom_site_fract_z
_atom_site_U_iso_or_equiv
_atom_site_adp_type
_atom_site_occupancy
_atom_site_symmetry_multiplicity
_atom_site_calc_flag
_atom_site_refinement_flags
Cu1 Cu 0.0000 0.23816(3) 0.00033(13) 0.0323(4) Uani 1 2 d S
S1 S 0.0000 0.31880(16) -0.2500 0.217(5) Uani 1 4 d SU
S2 S 0.0000 0.15793(13) 0.2500 0.158(3) Uani 1 4 d SU
O1 O 0.0000 0.2818(4) -0.2500 0.213(5) Uani 1 4 d SU
O2 O 0.0000 0.1965(3) 0.2500 0.156(3) Uani 1 4 d SU
N1 N 0.2407(3) 0.38296(18) 0.2500 0.047(2) Uani 1 2 d S
N2 N 0.07694(18) 0.28138(13) 0.0922(7) 0.0399(14) Uani 1 1 d .
N3 N 0.04445(17) 0.26216(13) 0.1570(6) 0.0341(13) Uani 1 1 d .
N4 N 0.1922(5) 0.5488(3) 0.2500 0.146(5) Uani 1 2 d SDU
N5 N 0.2043(5) 0.5836(3) 0.2500 0.154(5) Uani 1 2 d SDU
N6 N 0.2484(5) 0.5870(3) 0.2500 0.158(5) Uani 1 2 d SDU
N7 N 0.2638(4) 0.5531(3) 0.2500 0.150(5) Uani 1 2 d SDU
C1 C 0.2367(4) 0.4196(2) 0.2500 0.041(2) Uani 1 2 d S
C2 C 0.1977(4) 0.4358(2) 0.2500 0.050(3) Uani 1 2 d S
H2 H 0.1727 0.4226 0.2500 0.060 Uiso 1 2 calc SR
C3 C 0.1961(5) 0.4720(3) 0.2500 0.073(4) Uani 1 2 d S
H3 H 0.1695 0.4827 0.2500 0.087 Uiso 1 2 calc SR
C4 C 0.2317(4) 0.4930(2) 0.2500 0.047(3) Uani 1 2 d S
C5 C 0.2702(5) 0.4772(3) 0.2500 0.079(4) Uani 1 2 d S
H5 H 0.2950 0.4906 0.2500 0.095 Uiso 1 2 calc SR
C6 C 0.2732(5) 0.4400(3) 0.2500 0.065(4) Uani 1 2 d S
H6 H 0.2999 0.4294 0.2500 0.077 Uiso 1 2 calc SR
C7 C 0.2298(5) 0.5296(3) 0.2500 0.135(5) Uani 1 2 d SDU
C8 C 0.2042(3) 0.3612(2) 0.2500 0.046(3) Uani 1 2 d S
C9 C 0.1855(3) 0.3503(2) 0.0807(12) 0.075(3) Uani 1 1 d .
H9 H 0.1961 0.3584 -0.0341 0.090 Uiso 1 1 calc R
C10 C 0.1517(3) 0.3279(2) 0.0841(10) 0.068(3) Uani 1 1 d .
H10 H 0.1400 0.3203 -0.0294 0.082 Uiso 1 1 calc R
C11 C 0.1347(3) 0.3164(2) 0.2500 0.037(2) Uani 1 2 d S
C12 C 0.0957(3) 0.2930(2) 0.2500 0.033(2) Uani 1 2 d S
C13 C 0.2814(3) 0.3660(2) 0.2500 0.046(3) Uani 1 2 d S
C18 C 0.0477(6) 0.1404(4) 0.2500 0.161(4) Uani 1 2 d SU
C19 C 0.0000 0.3399(4) -0.045(4) 0.221(5) Uani 1 2 d SU
N8 N 0.45478(16) 0.28519(13) 0.3435(6) 0.0334(12) Uani 1 1 d .
N9 N 0.42046(17) 0.30078(13) 0.4052(7) 0.0367(13) Uani 1 1 d .
C14 C 0.3010(3) 0.3575(2) 0.4165(12) 0.079(3) Uani 1 1 d .
H14 H 0.2886 0.3638 0.5309 0.094 Uiso 1 1 calc R
C15 C 0.3392(3) 0.3395(3) 0.4137(11) 0.082(3) Uani 1 1 d .
H15A H 0.3517 0.3333 0.5280 0.099 Uiso 1 1 calc R
C16 C 0.3593(3) 0.3306(2) 0.2500 0.042(3) Uani 1 2 d S
C17 C 0.3992(3) 0.3113(2) 0.2500 0.0285(19) Uani 1 2 d S

loop_
_atom_site_aniso_label
_atom_site_aniso_U_11
_atom_site_aniso_U_22
_atom_site_aniso_U_33
_atom_site_aniso_U_23
_atom_site_aniso_U_13
_atom_site_aniso_U_12
Cu1 0.0470(7) 0.0374(6) 0.0124(5) -0.0043(4) 0.000 0.000
S1 0.377(12) 0.030(3) 0.245(9) 0.000 0.000 0.000
S2 0.130(5) 0.032(2) 0.312(9) 0.000 0.000 0.000
O1 0.373(13) 0.027(3) 0.240(10) 0.000 0.000 0.000
O2 0.128(5) 0.030(3) 0.309(9) 0.000 0.000 0.000
N1 0.052(5) 0.018(4) 0.070(6) 0.000 0.000 0.007(4)
N2 0.059(4) 0.042(3) 0.019(2) -0.002(2) -0.001(3) -0.018(3)
N3 0.046(3) 0.042(3) 0.014(2) -0.003(2) 0.010(2) 0.006(3)
N4 0.345(14) 0.043(5) 0.051(5) 0.000 0.000 0.031(6)
N5 0.353(15) 0.050(5) 0.058(5) 0.000 0.000 0.020(7)
N6 0.356(15) 0.056(5) 0.062(5) 0.000 0.000 0.013(7)
N7 0.350(14) 0.037(5) 0.063(5) 0.000 0.000 -0.004(6)
C1 0.066(7) 0.028(5) 0.029(5) 0.000 0.000 -0.009(5)
C2 0.065(8) 0.030(5) 0.057(6) 0.000 0.000 0.001(5)
C3 0.128(13) 0.049(7) 0.041(6) 0.000 0.000 0.021(8)
C4 0.091(9) 0.019(5) 0.032(5) 0.000 0.000 -0.011(5)
C5 0.133(13) 0.034(7) 0.071(9) 0.000 0.000 -0.028(8)
C6 0.100(10) 0.032(6) 0.062(7) 0.000 0.000 -0.020(6)
C7 0.332(14) 0.031(5) 0.042(5) 0.000 0.000 0.013(6)
C8 0.041(6) 0.040(6) 0.056(6) 0.000 0.000 -0.005(5)
C9 0.090(7) 0.094(7) 0.040(4) 0.018(5) -0.006(5) -0.057(6)
C10 0.074(6) 0.099(7) 0.031(4) -0.001(4) 0.006(4) -0.053(5)
C11 0.044(6) 0.040(5) 0.027(4) 0.000 0.000 -0.009(5)
C12 0.048(6) 0.027(5) 0.023(4) 0.000 0.000 -0.008(4)
C13 0.048(6) 0.029(5) 0.060(7) 0.000 0.000 -0.002(5)
C18 0.134(6) 0.038(4) 0.311(10) 0.000 0.000 0.007(3)
C19 0.381(13) 0.036(5) 0.247(10) -0.005(4) 0.000 0.000
N8 0.045(3) 0.043(3) 0.012(2) 0.006(2) 0.012(2) 0.002(3)
N9 0.042(3) 0.049(3) 0.019(3) -0.008(2) 0.004(3) 0.012(3)
C14 0.078(6) 0.120(8) 0.038(4) -0.015(5) -0.016(5) 0.044(6)
C15 0.093(7) 0.127(8) 0.027(4) -0.011(5) 0.010(5) 0.060(6)
C16 0.071(8) 0.027(5) 0.028(4) 0.000 0.000 0.012(5)
C17 0.034(5) 0.029(4) 0.022(4) 0.000 0.000 0.010(4)

loop_
_atom_type_symbol
_atom_type_description
_atom_type_scat_dispersion_real
_atom_type_scat_dispersion_imag
_atom_type_scat_source
C C 0.0033 0.0016 'International Tables Vol C Tables 4.2.6.8 and 6.1.1.4'
H H 0.0000 0.0000 'International Tables Vol C Tables 4.2.6.8 and 6.1.1.4'
Cu Cu 0.3201 1.2651 'International Tables Vol C Tables 4.2.6.8 and 6.1.1.4'
N N 0.0061 0.0033 'International Tables Vol C Tables 4.2.6.8 and 6.1.1.4'
O O 0.0106 0.0060 'International Tables Vol C Tables 4.2.6.8 and 6.1.1.4'
S S 0.1246 0.1234 'International Tables Vol C Tables 4.2.6.8 and 6.1.1.4'

loop_
_geom_angle_atom_site_label_1
_geom_angle_atom_site_label_2
_geom_angle_atom_site_label_3
_geom_angle
_geom_angle_site_symmetry_1
_geom_angle_site_symmetry_3
N3 Cu1 N3 88.1(3) 11 .
N3 Cu1 N8 91.07(19) 11 16_455
N3 Cu1 N8 179.0(2) . 16_455
N3 Cu1 N8 179.0(2) 11 6_554
N3 Cu1 N8 91.07(19) . 6_554
N8 Cu1 N8 89.7(3) 16_455 6_554
N3 Cu1 O2 84.0(2) 11 .
N3 Cu1 O2 84.0(2) . .
N8 Cu1 O2 96.5(2) 16_455 .
N8 Cu1 O2 96.5(2) 6_554 .
N3 Cu1 O1 95.1(2) 11 .
N3 Cu1 O1 95.1(2) . .
N8 Cu1 O1 84.4(2) 16_455 .
N8 Cu1 O1 84.4(2) 6_554 .
O2 Cu1 O1 178.7(3) . .
O1 S1 C19 119.1(7) . 10
O1 S1 C19 119.1(7) . .
C19 S1 C19 121.9(13) 10 .
O2 S2 C18 114.2(6) . .
O2 S2 C18 114.2(6) . 11
C18 S2 C18 131.7(11) . 11
S1 O1 Cu1 133.3(2) . 10
S1 O1 Cu1 133.3(2) . .
Cu1 O1 Cu1 93.5(5) 10 .
S2 O2 Cu1 132.0(2) . 10_556
S2 O2 Cu1 132.0(2) . .
Cu1 O2 Cu1 96.0(4) 10_556 .
C1 N1 C8 120.9(9) . .
C1 N1 C13 122.0(9) . .
C8 N1 C13 117.1(7) . .
N3 N2 C12 103.3(5) . .
N3 N3 N2 110.1(3) 10_556 .
N3 N3 Cu1 123.63(14) 10_556 .
N2 N3 Cu1 126.2(3) . .
N5 N4 C7 106.0(12) . .
N4 N5 N6 111.2(10) . .
N7 N6 N5 105.1(9) . .
N6 N7 C7 109.6(9) . .
C2 C1 C6 119.0(10) . .
C2 C1 N1 121.8(9) . .
C6 C1 N1 119.2(11) . .
C1 C2 C3 118.7(11) . .
C1 C2 H2 120.6 . .
C3 C2 H2 120.6 . .
C4 C3 C2 123.7(13) . .
C4 C3 H3 118.2 . .
C2 C3 H3 118.2 . .
C5 C4 C3 117.8(10) . .
C5 C4 C7 118.9(12) . .
C3 C4 C7 123.3(13) . .
C4 C5 C6 120.2(12) . .
C4 C5 H5 119.9 . .
C6 C5 H5 119.9 . .
C1 C6 C5 120.6(13) . .
C1 C6 H6 119.7 . .
C5 C6 H6 119.7 . .
N4 C7 N7 108.0(11) . .
N4 C7 C4 124.2(12) . .
N7 C7 C4 127.7(13) . .
C9 C8 C9 118.2(9) . 10_556
C9 C8 N1 120.9(5) . .
C9 C8 N1 120.9(5) 10_556 .
C10 C9 C8 119.8(7) . .
C10 C9 H9 120.1 . .
C8 C9 H9 120.1 . .
C9 C10 C11 121.5(7) . .
C9 C10 H10 119.2 . .
C11 C10 H10 119.2 . .
C10 C11 C10 119.0(9) 10_556 .
C10 C11 C12 120.5(5) 10_556 .
C10 C11 C12 120.5(5) . .
N2 C12 N2 113.2(8) . 10_556
N2 C12 C11 123.4(4) . .
N2 C12 C11 123.4(4) 10_556 .
C14 C13 C14 119.1(11) . 10_556
C14 C13 N1 120.4(5) . .
C14 C13 N1 120.4(5) 10_556 .
N9 N8 N8 109.6(3) . 10_556
N9 N8 Cu1 126.8(3) . 6
N8 N8 Cu1 123.54(13) 10_556 6
N8 N9 C17 105.7(5) . .
C13 C14 C15 119.6(8) . .
C13 C14 H14 120.2 . .
C15 C14 H14 120.2 . .
C16 C15 C14 122.5(8) . .
C16 C15 H15A 118.7 . .
C14 C15 H15A 118.7 . .
C15 C16 C15 116.5(10) 10_556 .
C15 C16 C17 121.7(5) 10_556 .
C15 C16 C17 121.7(5) . .
N9 C17 N9 109.5(7) 10_556 .
N9 C17 C16 125.3(4) 10_556 .
N9 C17 C16 125.3(4) . .

loop_
_geom_bond_atom_site_label_1
_geom_bond_atom_site_label_2
_geom_bond_distance
_geom_bond_site_symmetry_2
Cu1 N3 2.003(5) 11
Cu1 N3 2.003(5) .
Cu1 N8 2.009(5) 16_455
Cu1 N8 2.009(5) 6_554
Cu1 O2 2.378(8) .
Cu1 O1 2.433(9) .
S1 O1 1.413(15) .
S1 C19 1.66(2) 10
S1 C19 1.66(2) .
S2 O2 1.474(13) .
S2 C18 1.639(19) .
S2 C18 1.639(19) 11
O1 Cu1 2.433(9) 10
O2 Cu1 2.378(8) 10_556
N1 C1 1.407(11) .
N1 C8 1.415(12) .
N1 C13 1.431(13) .
N2 N3 1.336(7) .
N2 C12 1.338(7) .
N3 N3 1.316(9) 10_556
N4 N5 1.383(9) .
N4 C7 1.387(9) .
N5 N6 1.388(9) .
N6 N7 1.384(9) .
N7 C7 1.392(9) .
C1 C2 1.371(14) .
C1 C6 1.382(15) .
C2 C3 1.385(14) .
C2 H2 0.9300 .
C3 C4 1.373(17) .
C3 H3 0.9300 .
C4 C5 1.350(18) .
C4 C7 1.401(14) .
C5 C6 1.422(15) .
C5 H5 0.9300 .
C6 H6 0.9300 .
C8 C9 1.397(9) .
C8 C9 1.397(9) 10_556
C9 C10 1.361(9) .
C9 H9 0.9300 .
C10 C11 1.363(8) .
C10 H10 0.9300 .
C11 C10 1.363(8) 10_556
C11 C12 1.514(12) .
C12 N2 1.338(7) 10_556
C13 C14 1.367(9) .
C13 C14 1.367(9) 10_556
N8 N9 1.305(6) .
N8 N8 1.324(8) 10_556
N8 Cu1 2.009(5) 6
N9 C17 1.345(7) .
C14 C15 1.382(11) .
C14 H14 0.9300 .
C15 C16 1.363(9) .
C15 H15A 0.9300 .
C16 C15 1.363(9) 10_556
C16 C17 1.452(12) .
C17 N9 1.345(7) 10_556

loop_
_platon_squeeze_void_nr
_platon_squeeze_void_average_x
_platon_squeeze_void_average_y
_platon_squeeze_void_average_z
_platon_squeeze_void_volume
_platon_squeeze_void_count_electrons
1 0.000 0.000 -0.015 824 349
2 0.000 0.500 0.230 757 319
3 0.250 0.250 0.703 283 90
4 0.250 0.750 0.221 283 89
5 0.500 0.500 0.705 824 349
6 0.500 0.000 0.027 757 319
7 0.750 0.250 0.221 283 89
8 0.750 0.750 0.703 283 90
